data_7710244
loop_
_publ_author_name
'Schoening, Juliane'
'Ganesamoorthy, Chelladurai'
'W\"olper, Christoph'
'Solel, Ephrath'
'Schreiner, Peter R.'
'Schulz, Stephan'

_publ_section_title
;
 Synthesis, electronic nature, and reactivity of selected silylene
 carbonyl complexes
;
_journal_name_full 'Dalton Transactions'
_journal_paper_doi 10.1039/D2DT01335E
_journal_year 2022
_chemical_formula_sum 'C64 H88 Ga2 I2 N4 Si'
_chemical_formula_weight 1334.71
_space_group_crystal_system triclinic
_space_group_IT_number 2
_space_group_name_Hall '-P 1'
_space_group_name_H-M_alt 'P -1'
_atom_sites_solution_hydrogens geom
_atom_sites_solution_primary direct
_atom_sites_solution_secondary difmap
_audit_creation_method SHELXL-2017/1
_audit_update_record
;
2022-01-25 deposited with the CCDC.	2022-05-11 downloaded from the CCDC.
;
_cell_angle_alpha 87.712(2)
_cell_angle_beta 81.221(2)
_cell_angle_gamma 68.836(2)
_cell_formula_units_Z 2
_cell_length_a 12.1170(4)
_cell_length_b 12.5132(4)
_cell_length_c 22.6085(7)
_cell_measurement_reflns_used 9369
_cell_measurement_temperature 100(2)
_cell_measurement_theta_max 31.78
_cell_measurement_theta_min 2.38
_cell_volume 3158.86(18)
_computing_cell_refinement 'BRUKER APEX2(v2009.5-1)'
_computing_data_collection 'BRUKER APEX2(v2009.5-1)'
_computing_data_reduction 'BRUKER APEX2(v2009.5-1)'
_computing_molecular_graphics 'ORTEP/PLATON (Spek)'
_computing_publication_material 'BRUKER AXS SHELXTL (c) 2008 / Vers. 2008/4'
_computing_structure_refinement 'SHELXL-2017/1 (Sheldrick, 2017)'
_computing_structure_solution 'BRUKER APEX2(v2009.5-1)'
_diffrn_ambient_temperature 100(2)
_diffrn_detector_area_resol_mean 512
_diffrn_measured_fraction_theta_full 0.982
_diffrn_measured_fraction_theta_max 0.846
_diffrn_measurement_device_type 'Bruker D8 KAPPA II (APEX II detector)'
_diffrn_measurement_method 'Data collection strategy APEX 2/COSMO'
_diffrn_radiation_monochromator 'Triumph Goebel mirror'
_diffrn_radiation_source 'fine-focus sealed tube'
_diffrn_radiation_type MoK\a
_diffrn_radiation_wavelength 0.71073
_diffrn_reflns_av_R_equivalents 0.0329
_diffrn_reflns_av_unetI/netI 0.0407
_diffrn_reflns_Laue_measured_fraction_full 0.982
_diffrn_reflns_Laue_measured_fraction_max 0.846
_diffrn_reflns_limit_h_max 16
_diffrn_reflns_limit_h_min -18
_diffrn_reflns_limit_k_max 17
_diffrn_reflns_limit_k_min -19
_diffrn_reflns_limit_l_max 33
_diffrn_reflns_limit_l_min -33
_diffrn_reflns_number 106341
_diffrn_reflns_point_group_measured_fraction_full 0.982
_diffrn_reflns_point_group_measured_fraction_max 0.846
_diffrn_reflns_theta_full 25.242
_diffrn_reflns_theta_max 33.299
_diffrn_reflns_theta_min 1.745
_exptl_absorpt_coefficient_mu 1.889
_exptl_absorpt_correction_T_max 0.75
_exptl_absorpt_correction_T_min 0.65
_exptl_absorpt_correction_type multi-scan
_exptl_absorpt_process_details
; 
 SADABS
 R.H. Blessing, Acta Cryst. (1995) A51 33-38 
;
_exptl_crystal_colour yellow
_exptl_crystal_density_diffrn 1.403
_exptl_crystal_description block
_exptl_crystal_F_000 1364
_exptl_crystal_size_max 0.175
_exptl_crystal_size_mid 0.095
_exptl_crystal_size_min 0.083
_refine_diff_density_max 2.026
_refine_diff_density_min -1.703
_refine_diff_density_rms 0.141
_refine_ls_extinction_method none
_refine_ls_goodness_of_fit_ref 1.099
_refine_ls_hydrogen_treatment constr
_refine_ls_matrix_type full
_refine_ls_number_parameters 678
_refine_ls_number_reflns 20663
_refine_ls_number_restraints 0
_refine_ls_restrained_S_all 1.099
_refine_ls_R_factor_all 0.0728
_refine_ls_R_factor_gt 0.0478
_refine_ls_shift/su_max 0.001
_refine_ls_shift/su_mean 0.000
_refine_ls_structure_factor_coef Fsqd
_refine_ls_weighting_details 'w=1/[\s^2^(Fo^2^)+(0.0368P)^2^+12.6575P] where P=(Fo^2^+2Fc^2^)/3'
_refine_ls_weighting_scheme calc
_refine_ls_wR_factor_gt 0.1102
_refine_ls_wR_factor_ref 0.1212
_reflns_Friedel_coverage 0.000
_reflns_number_gt 15768
_reflns_number_total 20663
_reflns_threshold_expression 'I > 2\s(I)'
_cod_data_source_file d2dt01335e2.cif
_cod_data_source_block cg_056m
_cod_depositor_comments
;
The following automatic conversions were performed:

data item '_atom_sites_solution_secondary' value 'diffmap' was
changed to 'difmap'.

Automatic conversion script
Id: cif_fix_values 7556 2019-12-06 15:28:31Z antanas 
;
_cod_database_code 7710244
_shelx_shelxl_version_number 2017/1
_shelx_space_group_comment
;
The symmetry employed for this shelxl refinement is uniquely defined
by the following loop, which should always be used as a source of
symmetry information in preference to the above space-group names.
They are only intended as comments.
;
_shelx_estimated_absorpt_t_min 0.733
_shelx_estimated_absorpt_t_max 0.859

loop_
_space_group_symop_operation_xyz
'x, y, z'
'-x, -y, -z'

loop_
_atom_site_label
_atom_site_type_symbol
_atom_site_fract_x
_atom_site_fract_y
_atom_site_fract_z
_atom_site_U_iso_or_equiv
_atom_site_adp_type
_atom_site_occupancy
_atom_site_site_symmetry_order
_atom_site_calc_flag
_atom_site_refinement_flags_posn
_atom_site_refinement_flags_adp
_atom_site_refinement_flags_occupancy
_atom_site_disorder_assembly
_atom_site_disorder_group
I1 I 0.66947(2) 0.01968(2) 0.19474(2) 0.02053(6) Uani 1 1 d . . . . .
I2 I 0.29553(2) 0.72358(2) 0.32379(2) 0.02372(6) Uani 1 1 d . . . . .
Ga1 Ga 0.64626(3) 0.19030(3) 0.26402(2) 0.01310(7) Uani 1 1 d . . . . .
Ga2 Ga 0.34269(3) 0.54048(3) 0.26644(2) 0.01426(7) Uani 1 1 d . . . . .
Si1 Si 0.48020(8) 0.35291(8) 0.24319(4) 0.01365(16) Uani 1 1 d . . . . .
N1 N 0.6441(2) 0.1310(2) 0.34451(12) 0.0143(5) Uani 1 1 d . . . . .
N2 N 0.8084(2) 0.1925(2) 0.25217(13) 0.0156(5) Uani 1 1 d . . . . .
N3 N 0.2060(2) 0.5020(2) 0.26068(13) 0.0155(5) Uani 1 1 d . . . . .
N4 N 0.4186(2) 0.5352(2) 0.17512(13) 0.0144(5) Uani 1 1 d . . . . .
C1 C 0.7488(3) 0.0602(3) 0.35988(15) 0.0152(6) Uani 1 1 d . . . . .
C2 C 0.8604(3) 0.0465(3) 0.32650(16) 0.0179(6) Uani 1 1 d . . . . .
H2 H 0.925330 -0.019014 0.335499 0.021 Uiso 1 1 calc R U . . .
C3 C 0.8891(3) 0.1163(3) 0.28180(16) 0.0165(6) Uani 1 1 d . . . . .
C4 C 0.7504(3) -0.0045(3) 0.41762(16) 0.0201(7) Uani 1 1 d . . . . .
H4A H 0.678300 -0.024160 0.426045 0.030 Uiso 1 1 calc R U . . .
H4B H 0.752387 0.043480 0.450365 0.030 Uiso 1 1 calc R U . . .
H4C H 0.821471 -0.074839 0.413995 0.030 Uiso 1 1 calc R U . . .
C5 C 1.0191(3) 0.1051(3) 0.27010(18) 0.0217(7) Uani 1 1 d . . . . .
H5A H 1.067770 0.029873 0.251787 0.033 Uiso 1 1 calc R U . . .
H5B H 1.045788 0.112647 0.307992 0.033 Uiso 1 1 calc R U . . .
H5C H 1.028014 0.165418 0.242953 0.033 Uiso 1 1 calc R U . . .
C6 C 0.5409(3) 0.1615(3) 0.39136(15) 0.0160(6) Uani 1 1 d . . . . .
C7 C 0.4547(3) 0.1106(3) 0.39272(16) 0.0188(6) Uani 1 1 d . . . . .
C8 C 0.3667(3) 0.1310(3) 0.44332(17) 0.0239(7) Uani 1 1 d . . . . .
H8 H 0.308886 0.095511 0.445713 0.029 Uiso 1 1 calc R U . . .
C9 C 0.3622(4) 0.2012(3) 0.48957(17) 0.0264(8) Uani 1 1 d . . . . .
H9 H 0.302988 0.212336 0.523872 0.032 Uiso 1 1 calc R U . . .
C10 C 0.4438(4) 0.2555(3) 0.48613(16) 0.0254(8) Uani 1 1 d . . . . .
H10 H 0.438809 0.305550 0.517769 0.030 Uiso 1 1 calc R U . . .
C11 C 0.5335(3) 0.2381(3) 0.43700(16) 0.0205(7) Uani 1 1 d . . . . .
C12 C 0.4537(3) 0.0350(3) 0.34223(17) 0.0224(7) Uani 1 1 d . . . . .
H12 H 0.498100 0.055619 0.305293 0.027 Uiso 1 1 calc R U . . .
C13 C 0.3269(4) 0.0563(4) 0.3295(2) 0.0320(9) Uani 1 1 d . . . . .
H13A H 0.284330 0.138735 0.325666 0.048 Uiso 1 1 calc R U . . .
H13B H 0.283888 0.027056 0.362600 0.048 Uiso 1 1 calc R U . . .
H13C H 0.331243 0.016685 0.292234 0.048 Uiso 1 1 calc R U . . .
C14 C 0.5192(6) -0.0903(4) 0.3533(3) 0.0585(17) Uani 1 1 d . . . . .
H14A H 0.517806 -0.136462 0.319619 0.088 Uiso 1 1 calc R U . . .
H14B H 0.480056 -0.113083 0.390230 0.088 Uiso 1 1 calc R U . . .
H14C H 0.602354 -0.102730 0.357305 0.088 Uiso 1 1 calc R U . . .
C15 C 0.6152(3) 0.3068(3) 0.43353(18) 0.0242(7) Uani 1 1 d . . . . .
H15 H 0.679014 0.278495 0.398146 0.029 Uiso 1 1 calc R U . . .
C16 C 0.5398(4) 0.4335(3) 0.42345(18) 0.0261(8) Uani 1 1 d . . . . .
H16A H 0.590541 0.479744 0.421462 0.039 Uiso 1 1 calc R U . . .
H16B H 0.473944 0.461289 0.456689 0.039 Uiso 1 1 calc R U . . .
H16C H 0.507295 0.439793 0.385821 0.039 Uiso 1 1 calc R U . . .
C17 C 0.6752(4) 0.2956(4) 0.4895(2) 0.0358(10) Uani 1 1 d . . . . .
H17A H 0.723487 0.215004 0.494801 0.054 Uiso 1 1 calc R U . . .
H17B H 0.613764 0.323548 0.524559 0.054 Uiso 1 1 calc R U . . .
H17C H 0.726871 0.341183 0.484815 0.054 Uiso 1 1 calc R U . . .
C18 C 0.8399(3) 0.2688(3) 0.20873(16) 0.0176(6) Uani 1 1 d . . . . .
C19 C 0.7984(3) 0.3869(3) 0.22489(17) 0.0191(7) Uani 1 1 d . . . . .
C20 C 0.8218(3) 0.4624(3) 0.18233(19) 0.0245(7) Uani 1 1 d . . . . .
H20 H 0.795134 0.541518 0.192460 0.029 Uiso 1 1 calc R U . . .
C21 C 0.8826(4) 0.4254(3) 0.12578(19) 0.0279(8) Uani 1 1 d . . . . .
H21 H 0.896137 0.478804 0.097224 0.034 Uiso 1 1 calc R U . . .
C22 C 0.9238(3) 0.3101(3) 0.11100(18) 0.0247(7) Uani 1 1 d . . . . .
H22 H 0.966758 0.284806 0.072250 0.030 Uiso 1 1 calc R U . . .
C23 C 0.9037(3) 0.2297(3) 0.15181(17) 0.0202(7) Uani 1 1 d . . . . .
C24 C 0.7367(3) 0.4302(3) 0.28757(17) 0.0203(7) Uani 1 1 d . . . . .
H24 H 0.682225 0.387365 0.301523 0.024 Uiso 1 1 calc R U . . .
C25 C 0.6606(3) 0.5584(3) 0.2903(2) 0.0275(8) Uani 1 1 d . . . . .
H25A H 0.713191 0.602962 0.284129 0.041 Uiso 1 1 calc R U . . .
H25B H 0.610756 0.577952 0.329610 0.041 Uiso 1 1 calc R U . . .
H25C H 0.609232 0.576134 0.259006 0.041 Uiso 1 1 calc R U . . .
C26 C 0.8292(3) 0.4044(3) 0.33056(19) 0.0255(8) Uani 1 1 d . . . . .
H26A H 0.873929 0.321628 0.330556 0.038 Uiso 1 1 calc R U . . .
H26B H 0.788100 0.430452 0.371069 0.038 Uiso 1 1 calc R U . . .
H26C H 0.884553 0.444464 0.317528 0.038 Uiso 1 1 calc R U . . .
C27 C 0.9539(3) 0.1040(3) 0.13167(17) 0.0225(7) Uani 1 1 d . . . . .
H27 H 0.935486 0.056934 0.165870 0.027 Uiso 1 1 calc R U . . .
C28 C 0.8959(4) 0.0860(4) 0.07881(18) 0.0309(9) Uani 1 1 d . . . . .
H28A H 0.919166 0.126116 0.043785 0.046 Uiso 1 1 calc R U . . .
H28B H 0.808648 0.116575 0.089558 0.046 Uiso 1 1 calc R U . . .
H28C H 0.922954 0.003957 0.069409 0.046 Uiso 1 1 calc R U . . .
C29 C 1.0906(4) 0.0625(4) 0.1135(2) 0.0350(10) Uani 1 1 d . . . . .
H29A H 1.109836 0.103339 0.077914 0.053 Uiso 1 1 calc R U . . .
H29B H 1.121815 -0.020023 0.104700 0.053 Uiso 1 1 calc R U . . .
H29C H 1.127191 0.077724 0.146479 0.053 Uiso 1 1 calc R U . . .
C30 C 0.2359(3) 0.3873(3) 0.24422(15) 0.0163(6) Uani 1 1 d . . . . .
C31 C 0.3520(3) 0.3129(3) 0.23200(15) 0.0153(6) Uani 1 1 d . . . . .
H31 H 0.367159 0.238112 0.217268 0.018 Uiso 1 1 calc R U . . .
C32 C 0.5022(3) 0.4335(3) 0.17024(15) 0.0143(6) Uani 1 1 d . . . . .
C33 C 0.1342(3) 0.3482(3) 0.23900(17) 0.0209(7) Uani 1 1 d . . . . .
H33A H 0.074263 0.407087 0.219054 0.031 Uiso 1 1 calc R U . . .
H33B H 0.097451 0.335366 0.279046 0.031 Uiso 1 1 calc R U . . .
H33C H 0.164433 0.276623 0.215494 0.031 Uiso 1 1 calc R U . . .
C34 C 0.5861(3) 0.3868(3) 0.11432(16) 0.0199(7) Uani 1 1 d . . . . .
H34A H 0.575837 0.317657 0.101359 0.030 Uiso 1 1 calc R U . . .
H34B H 0.668611 0.367781 0.121785 0.030 Uiso 1 1 calc R U . . .
H34C H 0.569270 0.444400 0.082951 0.030 Uiso 1 1 calc R U . . .
C35 C 0.0885(3) 0.5662(3) 0.29164(15) 0.0156(6) Uani 1 1 d . . . . .
C36 C 0.0551(3) 0.5413(3) 0.35160(16) 0.0188(6) Uani 1 1 d . . . . .
C37 C -0.0571(3) 0.6079(3) 0.38105(16) 0.0212(7) Uani 1 1 d . . . . .
H37 H -0.080868 0.591741 0.421382 0.025 Uiso 1 1 calc R U . . .
C38 C -0.1348(3) 0.6974(3) 0.35263(17) 0.0234(7) Uani 1 1 d . . . . .
H38 H -0.211825 0.740973 0.373068 0.028 Uiso 1 1 calc R U . . .
C39 C -0.0996(3) 0.7230(3) 0.29422(17) 0.0210(7) Uani 1 1 d . . . . .
H39 H -0.152703 0.785330 0.275192 0.025 Uiso 1 1 calc R U . . .
C40 C 0.0118(3) 0.6592(3) 0.26287(16) 0.0172(6) Uani 1 1 d . . . . .
C41 C 0.1390(3) 0.4477(3) 0.38606(16) 0.0217(7) Uani 1 1 d . . . . .
H41 H 0.211757 0.404510 0.357325 0.026 Uiso 1 1 calc R U . . .
C42 C 0.0822(4) 0.3621(3) 0.4135(2) 0.0296(8) Uani 1 1 d . . . . .
H42A H 0.062094 0.324859 0.381526 0.044 Uiso 1 1 calc R U . . .
H42B H 0.009239 0.402816 0.441009 0.044 Uiso 1 1 calc R U . . .
H42C H 0.138862 0.304011 0.435382 0.044 Uiso 1 1 calc R U . . .
C43 C 0.1792(4) 0.5005(4) 0.4351(2) 0.0333(9) Uani 1 1 d . . . . .
H43A H 0.221061 0.550219 0.416745 0.050 Uiso 1 1 calc R U . . .
H43B H 0.233108 0.439231 0.456732 0.050 Uiso 1 1 calc R U . . .
H43C H 0.108935 0.545684 0.463030 0.050 Uiso 1 1 calc R U . . .
C44 C 0.0474(3) 0.6937(3) 0.19983(16) 0.0199(7) Uani 1 1 d . . . . .
H44 H 0.125805 0.634390 0.183118 0.024 Uiso 1 1 calc R U . . .
C45 C -0.0434(4) 0.6994(4) 0.15829(18) 0.0271(8) Uani 1 1 d . . . . .
H45A H -0.016252 0.721349 0.118176 0.041 Uiso 1 1 calc R U . . .
H45B H -0.121496 0.756351 0.174012 0.041 Uiso 1 1 calc R U . . .
H45C H -0.050455 0.624112 0.156140 0.041 Uiso 1 1 calc R U . . .
C46 C 0.0649(4) 0.8089(3) 0.20024(19) 0.0287(8) Uani 1 1 d . . . . .
H46A H 0.089472 0.828549 0.159201 0.043 Uiso 1 1 calc R U . . .
H46B H 0.126859 0.803342 0.224689 0.043 Uiso 1 1 calc R U . . .
H46C H -0.010508 0.868499 0.217084 0.043 Uiso 1 1 calc R U . . .
C47 C 0.3819(3) 0.6079(3) 0.12495(15) 0.0156(6) Uani 1 1 d . . . . .
C48 C 0.3244(3) 0.5756(3) 0.08311(15) 0.0168(6) Uani 1 1 d . . . . .
C49 C 0.2774(3) 0.6559(3) 0.03974(16) 0.0217(7) Uani 1 1 d . . . . .
H49 H 0.234968 0.637729 0.012046 0.026 Uiso 1 1 calc R U . . .
C50 C 0.2918(3) 0.7609(3) 0.03654(16) 0.0235(7) Uani 1 1 d . . . . .
H50 H 0.259346 0.814057 0.006867 0.028 Uiso 1 1 calc R U . . .
C51 C 0.3535(3) 0.7884(3) 0.07668(16) 0.0219(7) Uani 1 1 d . . . . .
H51 H 0.365819 0.859287 0.073143 0.026 Uiso 1 1 calc R U . . .
C52 C 0.3976(3) 0.7143(3) 0.12196(15) 0.0171(6) Uani 1 1 d . . . . .
C53 C 0.3151(3) 0.4571(3) 0.07986(16) 0.0203(7) Uani 1 1 d . . . . .
H53 H 0.355134 0.409697 0.112555 0.024 Uiso 1 1 calc R U . . .
C54 C 0.1878(3) 0.4590(4) 0.0871(2) 0.0282(8) Uani 1 1 d . . . . .
H54A H 0.144910 0.509947 0.057388 0.042 Uiso 1 1 calc R U . . .
H54B H 0.147066 0.486814 0.127408 0.042 Uiso 1 1 calc R U . . .
H54C H 0.189235 0.381310 0.081079 0.042 Uiso 1 1 calc R U . . .
C55 C 0.3821(4) 0.3980(3) 0.01945(18) 0.0264(8) Uani 1 1 d . . . . .
H55A H 0.339229 0.438336 -0.012982 0.040 Uiso 1 1 calc R U . . .
H55B H 0.386439 0.318202 0.019949 0.040 Uiso 1 1 calc R U . . .
H55C H 0.463279 0.399738 0.013019 0.040 Uiso 1 1 calc R U . . .
C56 C 0.4679(3) 0.7458(3) 0.16392(16) 0.0192(6) Uani 1 1 d . . . . .
H56 H 0.469926 0.696525 0.199978 0.023 Uiso 1 1 calc R U . . .
C57 C 0.4113(4) 0.8709(3) 0.18516(19) 0.0276(8) Uani 1 1 d . . . . .
H57A H 0.419631 0.920906 0.151616 0.041 Uiso 1 1 calc R U . . .
H57B H 0.451771 0.883202 0.217207 0.041 Uiso 1 1 calc R U . . .
H57C H 0.326272 0.888945 0.200264 0.041 Uiso 1 1 calc R U . . .
C58 C 0.5973(4) 0.7199(4) 0.13387(19) 0.0280(8) Uani 1 1 d . . . . .
H58A H 0.634846 0.638194 0.123320 0.042 Uiso 1 1 calc R U . . .
H58B H 0.642042 0.739801 0.161528 0.042 Uiso 1 1 calc R U . . .
H58C H 0.597659 0.765294 0.097533 0.042 Uiso 1 1 calc R U . . .
C1_1 C 0.9667(4) -0.0791(4) 0.5349(2) 0.0399(11) Uani 1 1 d . . . . .
H1_1 H 0.943693 -0.133825 0.558826 0.048 Uiso 1 1 calc R U . . .
C2_1 C 0.9332(4) 0.0316(4) 0.5556(2) 0.0377(10) Uani 1 1 d . . . . .
H2_1 H 0.887067 0.053467 0.593989 0.045 Uiso 1 1 calc R U . . .
C3_1 C 0.9662(4) 0.1101(4) 0.5208(2) 0.0424(12) Uani 1 1 d . . . . .
H3_1 H 0.942698 0.186590 0.535223 0.051 Uiso 1 1 calc R U . . .
C1_2 C 0.6085(6) 0.9211(5) -0.0247(3) 0.0561(15) Uani 1 1 d . . . . .
H1_2 H 0.683752 0.867357 -0.041767 0.067 Uiso 1 1 calc R U . . .
C2_2 C 0.5087(7) 0.9393(5) -0.0517(3) 0.0562(16) Uani 1 1 d . . . . .
H2_2 H 0.514483 0.897270 -0.086854 0.067 Uiso 1 1 calc R U . . .
C3_2 C 0.4004(6) 1.0189(5) -0.0272(3) 0.0560(16) Uani 1 1 d . . . . .
H3_2 H 0.331609 1.032813 -0.045901 0.067 Uiso 1 1 calc R U . . .

loop_
_atom_site_aniso_label
_atom_site_aniso_U_11
_atom_site_aniso_U_22
_atom_site_aniso_U_33
_atom_site_aniso_U_23
_atom_site_aniso_U_13
_atom_site_aniso_U_12
I1 0.02211(11) 0.01865(11) 0.02037(11) -0.00597(8) -0.00101(8) -0.00699(9)
I2 0.02849(12) 0.01725(11) 0.02417(12) -0.00775(8) 0.00130(9) -0.00797(9)
Ga1 0.01174(15) 0.01029(15) 0.01568(17) 0.00047(12) -0.00216(12) -0.00202(12)
Ga2 0.01383(15) 0.01131(15) 0.01620(17) -0.00140(13) -0.00068(13) -0.00326(13)
Si1 0.0118(4) 0.0109(4) 0.0165(4) 0.0014(3) -0.0030(3) -0.0018(3)
N1 0.0141(12) 0.0117(12) 0.0162(13) -0.0011(10) -0.0025(10) -0.0033(10)
N2 0.0119(11) 0.0131(12) 0.0217(14) 0.0019(10) -0.0050(10) -0.0034(10)
N3 0.0121(11) 0.0139(12) 0.0187(13) -0.0019(10) 0.0009(10) -0.0035(10)
N4 0.0120(11) 0.0118(12) 0.0181(13) 0.0019(10) -0.0037(10) -0.0023(10)
C1 0.0178(14) 0.0103(13) 0.0172(15) 0.0002(11) -0.0045(12) -0.0040(12)
C2 0.0144(14) 0.0135(14) 0.0235(17) 0.0015(12) -0.0075(12) -0.0007(12)
C3 0.0121(13) 0.0129(14) 0.0227(16) -0.0009(12) -0.0045(12) -0.0016(12)
C4 0.0212(16) 0.0173(15) 0.0197(16) 0.0040(13) -0.0050(13) -0.0041(13)
C5 0.0112(14) 0.0201(16) 0.0316(19) 0.0024(14) -0.0068(13) -0.0019(13)
C6 0.0151(14) 0.0139(14) 0.0147(15) 0.0000(11) -0.0021(12) -0.0003(12)
C7 0.0197(15) 0.0155(15) 0.0189(16) 0.0003(12) -0.0016(13) -0.0042(13)
C8 0.0230(17) 0.0223(17) 0.0246(18) 0.0016(14) 0.0023(14) -0.0084(15)
C9 0.0299(19) 0.0240(18) 0.0183(17) 0.0001(14) 0.0045(15) -0.0045(16)
C10 0.0317(19) 0.0222(17) 0.0163(16) -0.0031(13) -0.0024(14) -0.0027(15)
C11 0.0241(17) 0.0167(15) 0.0179(16) -0.0018(12) -0.0042(13) -0.0033(14)
C12 0.0181(15) 0.0237(17) 0.0252(18) -0.0058(14) -0.0003(13) -0.0080(14)
C13 0.029(2) 0.032(2) 0.034(2) -0.0067(17) -0.0082(17) -0.0063(17)
C14 0.067(4) 0.024(2) 0.078(4) -0.017(2) -0.046(3) 0.007(2)
C15 0.0243(17) 0.0199(17) 0.0275(19) -0.0093(14) -0.0039(15) -0.0058(14)
C16 0.032(2) 0.0197(17) 0.0263(19) -0.0040(14) -0.0019(16) -0.0095(16)
C17 0.037(2) 0.025(2) 0.044(3) -0.0081(18) -0.020(2) -0.0035(18)
C18 0.0123(13) 0.0137(14) 0.0264(17) 0.0042(13) -0.0055(12) -0.0035(12)
C19 0.0121(13) 0.0161(15) 0.0298(18) 0.0026(13) -0.0077(13) -0.0043(12)
C20 0.0199(16) 0.0174(16) 0.037(2) 0.0045(15) -0.0073(15) -0.0069(14)
C21 0.0256(18) 0.0225(18) 0.037(2) 0.0110(16) -0.0040(16) -0.0109(16)
C22 0.0188(16) 0.0248(18) 0.0275(19) 0.0052(15) -0.0003(14) -0.0060(14)
C23 0.0137(14) 0.0174(16) 0.0251(17) 0.0031(13) -0.0017(13) -0.0011(13)
C24 0.0139(14) 0.0141(15) 0.0323(19) -0.0017(13) -0.0040(13) -0.0038(12)
C25 0.0217(17) 0.0153(16) 0.041(2) -0.0011(15) -0.0026(16) -0.0015(14)
C26 0.0178(16) 0.0229(18) 0.036(2) -0.0066(15) -0.0076(15) -0.0054(14)
C27 0.0208(16) 0.0181(16) 0.0221(17) 0.0030(13) 0.0019(13) -0.0014(14)
C28 0.036(2) 0.031(2) 0.0236(19) -0.0004(16) 0.0010(16) -0.0125(18)
C29 0.0220(18) 0.031(2) 0.039(2) 0.0062(18) 0.0060(17) 0.0014(17)
C30 0.0175(14) 0.0140(14) 0.0169(15) 0.0005(12) -0.0021(12) -0.0052(12)
C31 0.0144(13) 0.0101(13) 0.0191(15) 0.0004(11) -0.0026(12) -0.0014(11)
C32 0.0124(13) 0.0131(14) 0.0167(15) -0.0010(11) -0.0028(11) -0.0035(11)
C33 0.0147(14) 0.0172(15) 0.0307(19) -0.0037(14) 0.0001(13) -0.0066(13)
C34 0.0176(15) 0.0179(16) 0.0184(16) -0.0001(12) 0.0018(13) -0.0012(13)
C35 0.0108(13) 0.0143(14) 0.0213(16) -0.0030(12) -0.0001(12) -0.0045(12)
C36 0.0175(15) 0.0154(15) 0.0215(17) -0.0006(12) -0.0029(13) -0.0034(13)
C37 0.0215(16) 0.0191(16) 0.0188(16) -0.0039(13) 0.0036(13) -0.0044(14)
C38 0.0189(16) 0.0184(16) 0.0257(18) -0.0046(14) 0.0047(14) -0.0010(14)
C39 0.0180(15) 0.0125(14) 0.0272(18) -0.0010(13) -0.0008(13) -0.0001(13)
C40 0.0159(14) 0.0107(14) 0.0226(16) -0.0013(12) -0.0015(12) -0.0022(12)
C41 0.0190(16) 0.0227(17) 0.0197(17) 0.0009(13) -0.0018(13) -0.0036(14)
C42 0.031(2) 0.0237(19) 0.034(2) 0.0078(16) -0.0077(17) -0.0087(17)
C43 0.040(2) 0.033(2) 0.030(2) 0.0043(17) -0.0154(18) -0.0134(19)
C44 0.0180(15) 0.0154(15) 0.0240(17) 0.0019(13) -0.0011(13) -0.0040(13)
C45 0.0256(18) 0.0258(19) 0.0247(19) 0.0014(15) -0.0051(15) -0.0024(15)
C46 0.033(2) 0.0214(18) 0.031(2) 0.0040(15) -0.0028(17) -0.0106(16)
C47 0.0127(13) 0.0126(14) 0.0171(15) 0.0015(11) 0.0002(11) -0.0003(11)
C48 0.0138(14) 0.0180(15) 0.0153(15) -0.0010(12) 0.0008(11) -0.0029(12)
C49 0.0208(16) 0.0220(17) 0.0177(16) -0.0010(13) -0.0033(13) -0.0018(14)
C50 0.0259(17) 0.0179(16) 0.0193(17) 0.0033(13) -0.0046(14) 0.0013(14)
C51 0.0250(17) 0.0136(15) 0.0215(17) 0.0022(13) 0.0012(14) -0.0024(13)
C52 0.0171(14) 0.0132(14) 0.0172(15) -0.0002(12) 0.0001(12) -0.0018(12)
C53 0.0226(16) 0.0185(16) 0.0194(16) -0.0015(13) -0.0013(13) -0.0073(14)
C54 0.0238(18) 0.0261(19) 0.035(2) -0.0062(16) -0.0020(16) -0.0097(16)
C55 0.0306(19) 0.0219(17) 0.0254(19) -0.0041(14) -0.0022(15) -0.0084(16)
C56 0.0231(16) 0.0144(15) 0.0209(16) 0.0006(12) -0.0029(13) -0.0078(13)
C57 0.035(2) 0.0167(16) 0.030(2) -0.0033(14) -0.0038(17) -0.0079(16)
C58 0.0252(18) 0.0271(19) 0.031(2) -0.0023(16) -0.0027(16) -0.0091(16)
C1_1 0.031(2) 0.044(3) 0.046(3) 0.016(2) -0.013(2) -0.013(2)
C2_1 0.026(2) 0.048(3) 0.034(2) -0.002(2) -0.0068(17) -0.0055(19)
C3_1 0.036(2) 0.029(2) 0.058(3) -0.007(2) -0.021(2) 0.0004(19)
C1_2 0.071(4) 0.054(3) 0.060(4) 0.026(3) -0.023(3) -0.040(3)
C2_2 0.088(5) 0.055(3) 0.049(3) 0.023(3) -0.027(3) -0.049(4)
C3_2 0.081(4) 0.061(4) 0.054(3) 0.033(3) -0.039(3) -0.051(4)

loop_
_atom_type_symbol
_atom_type_description
_atom_type_scat_dispersion_real
_atom_type_scat_dispersion_imag
_atom_type_scat_source
C C 0.0033 0.0016 'International Tables Vol C Tables 4.2.6.8 and 6.1.1.4'
H H 0.0000 0.0000 'International Tables Vol C Tables 4.2.6.8 and 6.1.1.4'
Si Si 0.0817 0.0704 'International Tables Vol C Tables 4.2.6.8 and 6.1.1.4'
Ga Ga 0.2307 1.6083 'International Tables Vol C Tables 4.2.6.8 and 6.1.1.4'
I I -0.4742 1.8119 'International Tables Vol C Tables 4.2.6.8 and 6.1.1.4'
N N 0.0061 0.0033 'International Tables Vol C Tables 4.2.6.8 and 6.1.1.4'

loop_
_geom_angle_atom_site_label_1
_geom_angle_atom_site_label_2
_geom_angle_atom_site_label_3
_geom_angle
_geom_angle_site_symmetry_1
_geom_angle_site_symmetry_3
_geom_angle_publ_flag
N1 Ga1 N2 98.05(12) . . ?
N1 Ga1 Si1 118.33(8) . . ?
N2 Ga1 Si1 121.50(9) . . ?
N1 Ga1 I1 105.54(8) . . ?
N2 Ga1 I1 102.02(8) . . ?
Si1 Ga1 I1 109.21(3) . . ?
N3 Ga2 N4 101.39(11) . . ?
N3 Ga2 Si1 94.14(9) . . ?
N4 Ga2 Si1 71.98(8) . . ?
N3 Ga2 I2 113.99(8) . . ?
N4 Ga2 I2 116.84(8) . . ?
Si1 Ga2 I2 146.41(3) . . ?
C31 Si1 C32 101.48(14) . . ?
C31 Si1 Ga2 87.76(10) . . ?
C32 Si1 Ga2 77.57(10) . . ?
C31 Si1 Ga1 111.69(11) . . ?
C32 Si1 Ga1 117.02(10) . . ?
Ga2 Si1 Ga1 150.90(4) . . ?
C1 N1 C6 116.5(3) . . ?
C1 N1 Ga1 117.4(2) . . ?
C6 N1 Ga1 126.0(2) . . ?
C3 N2 C18 122.3(3) . . ?
C3 N2 Ga1 117.8(2) . . ?
C18 N2 Ga1 119.7(2) . . ?
C30 N3 C35 120.4(3) . . ?
C30 N3 Ga2 112.8(2) . . ?
C35 N3 Ga2 122.6(2) . . ?
C32 N4 C47 124.2(3) . . ?
C32 N4 Ga2 101.8(2) . . ?
C47 N4 Ga2 133.1(2) . . ?
N1 C1 C2 123.6(3) . . ?
N1 C1 C4 120.0(3) . . ?
C2 C1 C4 116.3(3) . . ?
C3 C2 C1 128.7(3) . . ?
N2 C3 C2 123.7(3) . . ?
N2 C3 C5 120.7(3) . . ?
C2 C3 C5 115.6(3) . . ?
C7 C6 C11 121.0(3) . . ?
C7 C6 N1 120.6(3) . . ?
C11 C6 N1 118.3(3) . . ?
C8 C7 C6 117.9(3) . . ?
C8 C7 C12 119.4(3) . . ?
C6 C7 C12 122.7(3) . . ?
C9 C8 C7 121.5(4) . . ?
C8 C9 C10 119.9(4) . . ?
C9 C10 C11 121.1(4) . . ?
C10 C11 C6 118.4(3) . . ?
C10 C11 C15 118.7(3) . . ?
C6 C11 C15 122.8(3) . . ?
C14 C12 C7 111.7(3) . . ?
C14 C12 C13 111.2(4) . . ?
C7 C12 C13 112.4(3) . . ?
C11 C15 C17 112.8(4) . . ?
C11 C15 C16 108.0(3) . . ?
C17 C15 C16 110.6(3) . . ?
C23 C18 C19 120.9(3) . . ?
C23 C18 N2 121.8(3) . . ?
C19 C18 N2 117.3(3) . . ?
C20 C19 C18 118.0(3) . . ?
C20 C19 C24 120.1(3) . . ?
C18 C19 C24 121.8(3) . . ?
C21 C20 C19 121.8(4) . . ?
C20 C21 C22 119.5(4) . . ?
C21 C22 C23 121.5(4) . . ?
C22 C23 C18 118.3(3) . . ?
C22 C23 C27 117.7(3) . . ?
C18 C23 C27 123.9(3) . . ?
C19 C24 C25 113.3(3) . . ?
C19 C24 C26 110.2(3) . . ?
C25 C24 C26 109.9(3) . . ?
C23 C27 C28 110.8(3) . . ?
C23 C27 C29 110.9(3) . . ?
C28 C27 C29 109.5(3) . . ?
C31 C30 N3 122.6(3) . . ?
C31 C30 C33 120.4(3) . . ?
N3 C30 C33 116.9(3) . . ?
C30 C31 Si1 122.3(3) . . ?
N4 C32 C34 124.0(3) . . ?
N4 C32 Si1 107.7(2) . . ?
C34 C32 Si1 127.8(2) . . ?
C40 C35 C36 120.7(3) . . ?
C40 C35 N3 119.1(3) . . ?
C36 C35 N3 119.9(3) . . ?
C37 C36 C35 118.6(3) . . ?
C37 C36 C41 118.8(3) . . ?
C35 C36 C41 122.5(3) . . ?
C38 C37 C36 121.2(3) . . ?
C37 C38 C39 119.7(3) . . ?
C38 C39 C40 121.4(3) . . ?
C39 C40 C35 118.4(3) . . ?
C39 C40 C44 119.1(3) . . ?
C35 C40 C44 122.5(3) . . ?
C36 C41 C42 112.3(3) . . ?
C36 C41 C43 110.5(3) . . ?
C42 C41 C43 110.1(3) . . ?
C40 C44 C46 111.0(3) . . ?
C40 C44 C45 112.5(3) . . ?
C46 C44 C45 109.7(3) . . ?
C48 C47 C52 121.6(3) . . ?
C48 C47 N4 120.1(3) . . ?
C52 C47 N4 118.1(3) . . ?
C49 C48 C47 117.5(3) . . ?
C49 C48 C53 118.0(3) . . ?
C47 C48 C53 124.4(3) . . ?
C50 C49 C48 121.4(3) . . ?
C49 C50 C51 119.9(3) . . ?
C50 C51 C52 121.3(3) . . ?
C51 C52 C47 118.3(3) . . ?
C51 C52 C56 119.8(3) . . ?
C47 C52 C56 121.8(3) . . ?
C54 C53 C48 114.3(3) . . ?
C54 C53 C55 108.3(3) . . ?
C48 C53 C55 109.8(3) . . ?
C52 C56 C57 112.9(3) . . ?
C52 C56 C58 110.2(3) . . ?
C57 C56 C58 110.1(3) . . ?
C2_1 C1_1 C3_1 119.6(5) . 2_756 ?
C3_1 C2_1 C1_1 120.0(5) . . ?
C2_1 C3_1 C1_1 120.4(5) . 2_756 ?
C2_2 C1_2 C3_2 120.3(7) . 2_675 ?
C3_2 C2_2 C1_2 119.4(6) . . ?
C2_2 C3_2 C1_2 120.4(6) . 2_675 ?

loop_
_geom_bond_atom_site_label_1
_geom_bond_atom_site_label_2
_geom_bond_distance
_geom_bond_site_symmetry_2
_geom_bond_publ_flag
I1 Ga1 2.6058(4) . ?
I2 Ga2 2.5145(4) . ?
Ga1 N1 1.938(3) . ?
Ga1 N2 1.952(3) . ?
Ga1 Si1 2.3805(9) . ?
Ga2 N3 1.908(3) . ?
Ga2 N4 2.121(3) . ?
Ga2 Si1 2.3599(9) . ?
Si1 C31 1.849(3) . ?
Si1 C32 1.932(3) . ?
N1 C1 1.347(4) . ?
N1 C6 1.454(4) . ?
N2 C3 1.338(4) . ?
N2 C18 1.447(4) . ?
N3 C30 1.398(4) . ?
N3 C35 1.441(4) . ?
N4 C32 1.306(4) . ?
N4 C47 1.446(4) . ?
C1 C2 1.400(5) . ?
C1 C4 1.507(5) . ?
C2 C3 1.394(5) . ?
C3 C5 1.513(5) . ?
C6 C7 1.403(5) . ?
C6 C11 1.408(5) . ?
C7 C8 1.402(5) . ?
C7 C12 1.516(5) . ?
C8 C9 1.375(6) . ?
C9 C10 1.379(6) . ?
C10 C11 1.394(5) . ?
C11 C15 1.519(5) . ?
C12 C14 1.511(6) . ?
C12 C13 1.532(5) . ?
C15 C17 1.530(6) . ?
C15 C16 1.545(5) . ?
C18 C23 1.402(5) . ?
C18 C19 1.421(5) . ?
C19 C20 1.391(5) . ?
C19 C24 1.519(5) . ?
C20 C21 1.380(6) . ?
C21 C22 1.382(6) . ?
C22 C23 1.399(5) . ?
C23 C27 1.528(5) . ?
C24 C25 1.532(5) . ?
C24 C26 1.533(5) . ?
C27 C28 1.538(6) . ?
C27 C29 1.539(5) . ?
C30 C31 1.371(4) . ?
C30 C33 1.503(5) . ?
C32 C34 1.487(5) . ?
C35 C40 1.409(5) . ?
C35 C36 1.410(5) . ?
C36 C37 1.392(5) . ?
C36 C41 1.524(5) . ?
C37 C38 1.385(5) . ?
C38 C39 1.386(5) . ?
C39 C40 1.392(5) . ?
C40 C44 1.517(5) . ?
C41 C42 1.534(5) . ?
C41 C43 1.535(6) . ?
C44 C46 1.530(5) . ?
C44 C45 1.534(5) . ?
C47 C48 1.407(5) . ?
C47 C52 1.409(5) . ?
C48 C49 1.405(5) . ?
C48 C53 1.532(5) . ?
C49 C50 1.384(5) . ?
C50 C51 1.385(5) . ?
C51 C52 1.388(5) . ?
C52 C56 1.516(5) . ?
C53 C54 1.518(5) . ?
C53 C55 1.543(5) . ?
C56 C57 1.529(5) . ?
C56 C58 1.533(5) . ?
C1_1 C2_1 1.374(7) . ?
C1_1 C3_1 1.377(7) 2_756 ?
C2_1 C3_1 1.367(7) . ?
C1_2 C2_2 1.380(8) . ?
C1_2 C3_2 1.387(9) 2_675 ?
C2_2 C3_2 1.378(10) . ?
